data_4034783
loop_
_publ_author_name
'Maslivetc, Vladimir A.'
'Turner, Danielle N.'
'McNair, Kimberly N.'
'Frolova, Liliya'
'Rogelj, Snezna'
'Maslivetc, Anna A.'
'Aksenov, Nicolai A.'
'Rubina, Marina'
'Rubin, Michael'

_publ_section_title
;
 Desymmetrization of Cyclopropenes via the Potassium-Templated
 Diastereoselective 7- exo- trig Cycloaddition of Tethered Amino Alcohols
 toward Enantiopure Cyclopropane-Fused Oxazepanones with Antimycobacterial
 Activity.
;
_journal_issue 10
_journal_name_full 'The Journal of organic chemistry'
_journal_page_first 5650
_journal_page_last 5664
_journal_paper_doi 10.1021/acs.joc.8b00640
_journal_volume 83
_journal_year 2018
_chemical_absolute_configuration ad
_chemical_formula_moiety 'C23 H26 F N O2'
_chemical_formula_sum 'C23 H26 F N O2'
_chemical_formula_weight 367.45
_space_group_crystal_system monoclinic
_space_group_IT_number 4
_space_group_name_Hall 'P 2yb'
_space_group_name_H-M_alt 'P 1 21 1'
_atom_sites_solution_hydrogens geom
_atom_sites_solution_primary dual
_audit_creation_date 2017-11-15
_audit_creation_method
;
Olex2 1.2
(compiled 2017.03.28 svn.r3405 for OlexSys, GUI svn.r5337)
;
_cell_angle_alpha 90
_cell_angle_beta 90.4490(10)
_cell_angle_gamma 90
_cell_formula_units_Z 4
_cell_length_a 7.83870(10)
_cell_length_b 15.5575(2)
_cell_length_c 15.9678(2)
_cell_measurement_reflns_used 20461
_cell_measurement_temperature 149.98(10)
_cell_measurement_theta_max 75.7990
_cell_measurement_theta_min 5.5200
_cell_volume 1947.22(4)
_computing_cell_refinement 'CrysAlisPro 1.171.38.41 (Rigaku OD, 2015)'
_computing_data_collection 'CrysAlisPro 1.171.38.41 (Rigaku OD, 2015)'
_computing_data_reduction 'CrysAlisPro 1.171.38.41 (Rigaku OD, 2015)'
_computing_molecular_graphics 'Olex2 (Dolomanov et al., 2009)'
_computing_publication_material 'Olex2 (Dolomanov et al., 2009)'
_computing_structure_refinement 'ShelXL (Sheldrick, 2015)'
_computing_structure_solution 'ShelXT (Sheldrick, 2015)'
_diffrn_ambient_environment N~2~
_diffrn_ambient_temperature 149.98(10)
_diffrn_detector 'CCD plate'
_diffrn_detector_area_resol_mean 5.2529
_diffrn_detector_type AtlasS2
_diffrn_measured_fraction_theta_full 1.000
_diffrn_measured_fraction_theta_max 0.989
_diffrn_measurement_details
;
List of Runs (angles in degrees, time in seconds):

  # Type    Start    End  Width  t~exp~   \w     \q     \k     \f   Frames
--------------------------------------------------------------------------
  1  \w    -64.00   5.00   1.00    1.00    --  -41.60  74.00   4.00   69
  2  \w   -116.00 -19.00   1.00    1.00    --  -41.60 -38.00 150.00   97
  3  \w     35.00  85.00   1.00    1.00    --   41.60-131.00 173.00   50
  4  \w     42.00  83.00   1.00    4.00    --  112.00-131.00 173.00   41
  5  \w     31.00  65.00   1.00    4.00    --  112.00 -95.00  60.00   34
  6  \w     57.00  83.00   1.00    4.00    --  112.00 -46.00  41.00   26
  7  \w     77.00 103.00   1.00    4.00    --  112.00 -30.00   0.00   26
  8  \w     84.00 115.00   1.00    4.00    --  112.00  30.00 -90.00   31
  9  \w    121.00 148.00   1.00    4.00    --  112.00  46.00-168.00   27
 10  \w    104.00 176.00   1.00    4.00    --  112.00 111.00-180.00   72
 11  \w     93.00 139.00   1.00    4.00    --  112.00 178.00  30.00   46
 12  \w    102.00 127.00   1.00    4.00    --  112.00 111.00 120.00   25
 13  \w    140.00 166.00   1.00    4.00    --  112.00 111.00 120.00   26
 14  \w    117.00 154.00   1.00    4.00    --  112.00 111.00  60.00   37
 15  \w     96.00 136.00   1.00    4.00    --  112.00 -45.00 150.00   40
 16  \w     53.00  81.00   1.00    1.00    --   41.60 -99.00 -30.00   28
 17  \w     71.00  97.00   1.00    4.00    --  112.00 -74.00-124.00   26
 18  \w     73.00 101.00   1.00    4.00    --  112.00-111.00-120.00   28
 19  \w     37.00  98.00   1.00    4.00    --  112.00-111.00-180.00   61
 20  \w     37.00  91.00   1.00    4.00    --  112.00 -77.00-150.00   54
 21  \w     51.00 165.00   1.00    4.00    --  112.00 -15.00-180.00  114
 22  \w     37.00  95.00   1.00    4.00    --  112.00 -95.00 -30.00   58
 23  \w     32.00 125.00   1.00    4.00    --  112.00 -15.00  30.00   93
 24  \w     42.00 124.00   1.00    4.00    --  112.00 -30.00 120.00   82
 25  \w   -128.00 -20.00   1.00    1.00    --  -41.85   0.00  30.00  108
 26  \w     11.00  74.00   1.00    1.00    --   41.85 -99.00-120.00   63
 27  \w     33.00  59.00   1.00    4.00    --  112.00 -22.00 140.15   26
 28  \w     84.00 116.00   1.00    4.00    --  112.00-111.00-150.00   32
 29  \w     90.00 116.00   1.00    4.00    --  112.00  30.00   0.00   26
 30  \w     72.00 113.00   1.00    4.00    --  112.00-111.00 150.00   41
 31  \w     86.00 112.00   1.00    4.00    --  112.00-111.00  30.00   26
 32  \w     61.00 106.00   1.00    4.00    --  112.00 -95.00   0.00   45
 33  \w     60.00  86.00   1.00    4.00    --  112.00 -95.00-150.00   26
 34  \w     75.00 116.00   1.00    4.00    --  112.00-111.00 -90.00   41
 35  \w     62.00 108.00   1.00    4.00    --  112.00-140.00  -0.00   46
 36  \w    143.00 176.00   1.00    4.00    --  112.00  30.00   0.00   33
 37  \w     67.00 115.00   1.00    4.00    --  112.00-111.00  90.00   48
 38  \w     67.00 116.00   1.00    4.00    --  112.00-111.00 -30.00   49
 39  \w     30.00  58.00   1.00    4.00    --  112.00 -95.00   0.00   28
 40  \w     36.00  68.00   1.00    4.00    --  112.00-111.00  30.00   32
 41  \w    116.00 142.00   1.00    4.00    --  112.00 111.00 -60.00   26
 42  \w    149.00 175.00   1.00    4.00    --  112.00 111.00 -60.00   26
 43  \w     82.00 108.00   1.00    4.00    --  112.00 -22.00 140.15   26
 44  \w    115.00 178.00   1.00    4.00    --  112.00 111.00-150.00   63
 45  \w    124.00 150.00   1.00    4.00    --  112.00 111.00-120.00   26
 46  \w     82.00 107.00   1.00    4.00    --  112.00 -95.00 -60.00   25
 47  \w     90.00 116.00   1.00    4.00    --  112.00 -83.00 -30.58   26
 48  \w    113.00 157.00   1.00    4.00    --  112.00 -15.00  90.00   44
 49  \w     83.00 109.00   1.00    4.00    --  112.00  77.00 -30.00   26
 50  \w     51.00  76.00   1.00    4.00    --  112.00 -77.00-180.00   25
 51  \w     90.00 116.00   1.00    4.00    --  112.00 -77.00-180.00   26
 52  \w    105.00 131.00   1.00    4.00    --  112.00 -77.00  30.00   26
 53  \w     73.00  98.00   1.00    4.00    --  112.00 -95.00-120.00   25
 54  \w     37.00  83.00   1.00    4.00    --  112.00-111.00  60.00   46
 55  \w    150.00 175.00   1.00    4.00    --  112.00  45.00-150.00   25
 56  \w     79.00 105.00   1.00    4.00    --  112.00 -45.00 120.00   26
 57  \w     45.00  71.00   1.00    4.00    --  112.00 -61.00   0.00   26
 58  \w     80.00 110.00   1.00    4.00    --  112.00 -30.00 -90.00   30
 59  \w     34.00  60.00   1.00    4.00    --  112.00 -83.00 -30.58   26
;
_diffrn_measurement_device 'four-circle diffractometer'
_diffrn_measurement_device_type 'SuperNova, Dual, Cu at zero, AtlasS2'
_diffrn_measurement_method '\w scans'
_diffrn_orient_matrix_type 'CrysAlisPro convention (1999,Acta A55,543-557)'
_diffrn_orient_matrix_UB_11 -0.0801348000
_diffrn_orient_matrix_UB_12 -0.0868428000
_diffrn_orient_matrix_UB_13 0.0243228000
_diffrn_orient_matrix_UB_21 0.1381860000
_diffrn_orient_matrix_UB_22 -0.0474821000
_diffrn_orient_matrix_UB_23 -0.0500200000
_diffrn_orient_matrix_UB_31 0.1144057000
_diffrn_orient_matrix_UB_32 -0.0033940000
_diffrn_orient_matrix_UB_33 0.0788579000
_diffrn_radiation_monochromator mirror
_diffrn_radiation_probe x-ray
_diffrn_radiation_type CuK\a
_diffrn_radiation_wavelength 1.54184
_diffrn_reflns_av_R_equivalents 0.0279
_diffrn_reflns_av_unetI/netI 0.0255
_diffrn_reflns_Laue_measured_fraction_full 1.000
_diffrn_reflns_Laue_measured_fraction_max 0.989
_diffrn_reflns_limit_h_max 9
_diffrn_reflns_limit_h_min -8
_diffrn_reflns_limit_k_max 19
_diffrn_reflns_limit_k_min -19
_diffrn_reflns_limit_l_max 19
_diffrn_reflns_limit_l_min -18
_diffrn_reflns_number 27840
_diffrn_reflns_point_group_measured_fraction_full 1.000
_diffrn_reflns_point_group_measured_fraction_max 0.989
_diffrn_reflns_theta_full 67.684
_diffrn_reflns_theta_max 74.472
_diffrn_reflns_theta_min 3.967
_diffrn_source 'micro-focus sealed X-ray tube'
_diffrn_source_type 'SuperNova (Cu) X-ray Source'
_exptl_absorpt_coefficient_mu 0.691
_exptl_absorpt_correction_T_max 0.885
_exptl_absorpt_correction_T_min 0.833
_exptl_absorpt_correction_type gaussian
_exptl_absorpt_process_details
;
CrysAlisPro 1.171.38.41 (Rigaku Oxford Diffraction, 2015)
Numerical absorption correction based on gaussian integration over
			a multifaceted crystal model
Empirical absorption correction using spherical harmonics,
 implemented in SCALE3 ABSPACK scaling algorithm.
;
_exptl_crystal_colour 'clear light colourless'
_exptl_crystal_colour_lustre clear
_exptl_crystal_colour_modifier light
_exptl_crystal_colour_primary colourless
_exptl_crystal_density_diffrn 1.253
_exptl_crystal_description block
_exptl_crystal_F_000 784
_exptl_crystal_size_max 0.404
_exptl_crystal_size_mid 0.34
_exptl_crystal_size_min 0.259
_refine_diff_density_max 0.169
_refine_diff_density_min -0.146
_refine_diff_density_rms 0.035
_refine_ls_abs_structure_details
;
 Flack x determined using 3589 quotients [(I+)-(I-)]/[(I+)+(I-)]
 (Parsons, Flack and Wagner, Acta Cryst. B69 (2013) 249-259).
;
_refine_ls_abs_structure_Flack -0.03(4)
_refine_ls_extinction_method none
_refine_ls_goodness_of_fit_ref 1.036
_refine_ls_hydrogen_treatment constr
_refine_ls_matrix_type full
_refine_ls_number_parameters 492
_refine_ls_number_reflns 7944
_refine_ls_number_restraints 1
_refine_ls_restrained_S_all 1.036
_refine_ls_R_factor_all 0.0330
_refine_ls_R_factor_gt 0.0315
_refine_ls_shift/su_max 0.000
_refine_ls_shift/su_mean 0.000
_refine_ls_structure_factor_coef Fsqd
_refine_ls_weighting_details 'w=1/[\s^2^(Fo^2^)+(0.0452P)^2^+0.2691P] where P=(Fo^2^+2Fc^2^)/3'
_refine_ls_weighting_scheme calc
_refine_ls_wR_factor_gt 0.0799
_refine_ls_wR_factor_ref 0.0817
_reflns_Friedel_coverage 0.925
_reflns_Friedel_fraction_full 1.000
_reflns_Friedel_fraction_max 0.988
_reflns_number_gt 7741
_reflns_number_total 7944
_reflns_threshold_expression 'I > 2\s(I)'
_cod_data_source_file jo8b00640_si_004.cif
_cod_data_source_block anna_29092017_vm251_3
_cod_database_code 4034783
_shelx_shelxl_version_number 2016/6
_chemical_oxdiff_formula 'C11 H10 N O'
_shelx_space_group_comment
;
The symmetry employed for this shelxl refinement is uniquely defined
by the following loop, which should always be used as a source of
symmetry information in preference to the above space-group names.
They are only intended as comments.
;
_reflns_odcompleteness_completeness 99.88
_reflns_odcompleteness_iscentric 1
_reflns_odcompleteness_theta 74.33
_olex2_refinement_description
;
1. Twinned data refinement
 Scales: 0.9705(8)
 0.0295(8)
2. Fixed Uiso
 At 1.2 times of:
  All C(H) groups, All C(H,H) groups
 At 1.5 times of:
  All C(H,H,H) groups
3.a Ternary CH refined with riding coordinates:
 C00C(H00f), C00E(H00E), C00G(H00G), C00H(H00H), C00M(H00M), C015(H015)
3.b Secondary CH2 refined with riding coordinates:
 C00P(H00a,H00b), C00Q(H00i,H00j), C00T(H00k,H00l), C00W(H00o,H00p), C011(H01a,
 H01b), C012(H01p,H01q), C017(H01c,H01d), C018(H01e,H01f)
3.c Aromatic/amide H refined with riding coordinates:
 C00A(H00c), C00D(H00D), C00N(H00N), C00S(H00S), C00V(H00V), C00X(H00X),
 C00Y(H00Y), C00Z(H00Z), C010(H010), C013(H013), C014(H014), C016(H016),
 C019(H019), C01A(H01g), C01B(H01r), C01C(H01h), C01D(H01s), C01H(H01l)
3.d Idealised Me refined as rotating group:
 C01E(H01t,H01u,H01v), C01F(H01w,H01x,H01y), C01G(H01i,H01j,H01k), C01I(H01m,
 H01n,H01o)
;
_olex2_submission_special_instructions 'No special instructions were received'
_oxdiff_exptl_absorpt_empirical_details
;
Empirical correction (ABSPACK) includes:
- Absorption correction using spherical harmonics
- Frame scaling
;
_oxdiff_exptl_absorpt_empirical_full_max 1.393
_oxdiff_exptl_absorpt_empirical_full_min 0.639

loop_
_space_group_symop_operation_xyz
'x, y, z'
'-x, y+1/2, -z'

loop_
_atom_site_label
_atom_site_type_symbol
_atom_site_fract_x
_atom_site_fract_y
_atom_site_fract_z
_atom_site_U_iso_or_equiv
_atom_site_adp_type
_atom_site_occupancy
_atom_site_site_symmetry_order
_atom_site_calc_flag
_atom_site_refinement_flags_posn
F001 F 0.23741(18) 0.45318(9) 0.20091(8) 0.0394(3) Uani 1 1 d .
F002 F 0.2466(2) 0.54439(11) 0.92953(10) 0.0535(4) Uani 1 1 d .
O003 O 0.1071(2) 0.05399(9) -0.07442(9) 0.0328(3) Uani 1 1 d .
O004 O 0.00533(19) 0.83201(11) 0.61414(9) 0.0350(3) Uani 1 1 d .
O005 O 0.4064(2) 0.94537(10) 0.66155(9) 0.0343(3) Uani 1 1 d .
O006 O 0.50090(19) 0.17776(12) -0.11885(10) 0.0389(4) Uani 1 1 d .
N007 N 0.2816(2) 0.79921(11) 0.58339(10) 0.0255(3) Uani 1 1 d .
N008 N 0.2222(2) 0.20056(11) -0.15343(10) 0.0264(3) Uani 1 1 d .
C009 C 0.2852(2) 0.24127(13) 0.04745(12) 0.0265(4) Uani 1 1 d .
C00A C 0.1694(3) 0.68102(15) 0.75053(13) 0.0329(4) Uani 1 1 d .
H00C H 0.131882 0.676348 0.695322 0.039 Uiso 1 1 calc R
C00B C 0.1555(2) 0.82368(12) 0.63630(12) 0.0270(4) Uani 1 1 d .
C00C C 0.3475(3) 0.90815(13) 0.73569(13) 0.0302(4) Uani 1 1 d .
H00F H 0.430633 0.900968 0.781304 0.036 Uiso 1 1 calc R
C00D C 0.2153(3) 0.30345(15) 0.18248(13) 0.0321(4) Uani 1 1 d .
H00D H 0.180216 0.297147 0.237650 0.038 Uiso 1 1 calc R
C00E C 0.0435(2) 0.19949(13) -0.12454(12) 0.0258(4) Uani 1 1 d .
H00E H 0.043458 0.223618 -0.067843 0.031 Uiso 1 1 calc R
C00F C 0.2145(2) 0.76149(14) 0.78187(12) 0.0277(4) Uani 1 1 d .
C00G C 0.4605(2) 0.79812(13) 0.61341(12) 0.0259(4) Uani 1 1 d .
H00G H 0.459761 0.774436 0.670274 0.031 Uiso 1 1 calc R
C00H C -0.0605(3) 0.35098(14) -0.15731(15) 0.0351(4) Uani 1 1 d .
H00H H 0.061059 0.365583 -0.154384 0.042 Uiso 1 1 calc R
C00I C 0.2515(3) 0.38308(14) 0.15024(13) 0.0303(4) Uani 1 1 d .
C00J C 0.2359(3) 0.61632(17) 0.88082(15) 0.0382(5) Uani 1 1 d .
C00K C 0.3506(2) 0.18168(13) -0.09864(13) 0.0281(4) Uani 1 1 d .
C00L C 0.2957(2) 0.16500(13) -0.00919(12) 0.0274(4) Uani 1 1 d .
C00M C 0.5631(3) 0.64501(14) 0.58248(14) 0.0319(4) Uani 1 1 d .
H00M H 0.442106 0.630885 0.588915 0.038 Uiso 1 1 calc R
C00N C 0.1973(3) 0.28982(16) -0.36688(13) 0.0350(4) Uani 1 1 d .
H00N H 0.135605 0.245164 -0.391250 0.042 Uiso 1 1 calc R
C00O C 0.2718(3) 0.27788(14) -0.28836(12) 0.0294(4) Uani 1 1 d .
C00P C -0.0166(3) 0.10613(13) -0.11729(13) 0.0301(4) Uani 1 1 d .
H00A H -0.123558 0.104412 -0.087151 0.036 Uiso 1 1 calc R
H00B H -0.036791 0.082960 -0.172886 0.036 Uiso 1 1 calc R
C00Q C 0.5772(2) 0.74093(14) 0.56150(12) 0.0294(4) Uani 1 1 d .
H00I H 0.694374 0.759128 0.570296 0.035 Uiso 1 1 calc R
H00J H 0.549986 0.749016 0.502661 0.035 Uiso 1 1 calc R
C00R C 0.2111(2) 0.83886(13) 0.72636(12) 0.0274(4) Uani 1 1 d .
C00S C 0.2325(3) 0.23250(14) 0.13036(12) 0.0298(4) Uani 1 1 d .
H00S H 0.208355 0.178020 0.151133 0.036 Uiso 1 1 calc R
C00T C 0.2462(3) 0.80267(14) 0.49301(12) 0.0304(4) Uani 1 1 d .
H00K H 0.339432 0.832292 0.465758 0.036 Uiso 1 1 calc R
H00L H 0.143480 0.836214 0.483679 0.036 Uiso 1 1 calc R
C00U C 0.2233(3) 0.71560(14) 0.45250(12) 0.0292(4) Uani 1 1 d .
C00V C 0.3201(3) 0.32371(14) 0.01790(13) 0.0315(4) Uani 1 1 d .
H00V H 0.355206 0.330861 -0.037170 0.038 Uiso 1 1 calc R
C00W C 0.5258(3) 0.89053(13) 0.62021(13) 0.0313(4) Uani 1 1 d .
H00O H 0.632946 0.890893 0.650991 0.038 Uiso 1 1 calc R
H00P H 0.547155 0.912704 0.564490 0.038 Uiso 1 1 calc R
C00X C 0.3036(3) 0.39544(14) 0.06917(14) 0.0337(4) Uani 1 1 d .
H00X H 0.327239 0.450267 0.049142 0.040 Uiso 1 1 calc R
C00Y C 0.0991(3) 0.57358(15) 0.45188(16) 0.0390(5) Uani 1 1 d .
H00Y H 0.033040 0.531837 0.477853 0.047 Uiso 1 1 calc R
C00Z C 0.2803(3) 0.69427(18) 0.91530(14) 0.0393(5) Uani 1 1 d .
H00Z H 0.317097 0.698147 0.970685 0.047 Uiso 1 1 calc R
C010 C 0.2687(3) 0.76686(16) 0.86531(13) 0.0343(4) Uani 1 1 d .
H010 H 0.297574 0.820151 0.887684 0.041 Uiso 1 1 calc R
C011 C -0.0758(2) 0.25490(13) -0.17743(13) 0.0295(4) Uani 1 1 d .
H01A H -0.192454 0.236656 -0.168208 0.035 Uiso 1 1 calc R
H01B H -0.050414 0.245975 -0.236156 0.035 Uiso 1 1 calc R
C012 C 0.1696(3) 0.92793(14) 0.75965(13) 0.0344(4) Uani 1 1 d .
H01P H 0.104705 0.966195 0.723537 0.041 Uiso 1 1 calc R
H01Q H 0.145009 0.933322 0.818856 0.041 Uiso 1 1 calc R
C013 C 0.2964(3) 0.69809(17) 0.37518(13) 0.0366(5) Uani 1 1 d .
H013 H 0.362570 0.739650 0.349012 0.044 Uiso 1 1 calc R
C014 C 0.1791(3) 0.60762(16) 0.79980(15) 0.0379(5) Uani 1 1 d .
H014 H 0.148076 0.554170 0.778498 0.046 Uiso 1 1 calc R
C015 C 0.1648(3) 0.09307(13) -0.00037(13) 0.0297(4) Uani 1 1 d .
H015 H 0.082329 0.098563 0.045128 0.036 Uiso 1 1 calc R
C016 C 0.1235(3) 0.65282(15) 0.49026(13) 0.0333(4) Uani 1 1 d .
H016 H 0.072792 0.663999 0.541574 0.040 Uiso 1 1 calc R
C017 C 0.3451(3) 0.07678(14) 0.02402(15) 0.0349(4) Uani 1 1 d .
H01C H 0.412185 0.039931 -0.012016 0.042 Uiso 1 1 calc R
H01D H 0.371463 0.071781 0.083282 0.042 Uiso 1 1 calc R
C018 C 0.2576(3) 0.19274(14) -0.24343(12) 0.0308(4) Uani 1 1 d .
H01E H 0.167184 0.159366 -0.269543 0.037 Uiso 1 1 calc R
H01F H 0.363376 0.161298 -0.250374 0.037 Uiso 1 1 calc R
C019 C 0.3646(3) 0.34572(16) -0.25344(13) 0.0347(4) Uani 1 1 d .
H019 H 0.417022 0.338892 -0.201417 0.042 Uiso 1 1 calc R
C01A C 0.3792(3) 0.42284(16) -0.29544(16) 0.0408(5) Uani 1 1 d .
H01G H 0.440210 0.467744 -0.271106 0.049 Uiso 1 1 calc R
C01B C 0.1728(3) 0.55649(17) 0.37494(16) 0.0426(6) Uani 1 1 d .
H01R H 0.156228 0.503476 0.349238 0.051 Uiso 1 1 calc R
C01C C 0.2133(3) 0.36705(18) -0.40948(14) 0.0408(5) Uani 1 1 d .
H01H H 0.163268 0.373793 -0.462078 0.049 Uiso 1 1 calc R
C01D C 0.2710(3) 0.6186(2) 0.33678(15) 0.0452(6) Uani 1 1 d .
H01S H 0.320410 0.607390 0.285161 0.054 Uiso 1 1 calc R
C01E C 0.6547(3) 0.62469(17) 0.66478(17) 0.0441(5) Uani 1 1 d .
H01T H 0.771443 0.642947 0.661452 0.066 Uiso 1 1 calc GR
H01U H 0.650697 0.563895 0.674890 0.066 Uiso 1 1 calc GR
H01V H 0.599614 0.654424 0.709769 0.066 Uiso 1 1 calc GR
C01F C 0.6343(4) 0.59025(18) 0.51173(18) 0.0479(6) Uani 1 1 d .
H01W H 0.568561 0.599846 0.461627 0.072 Uiso 1 1 calc GR
H01X H 0.628206 0.530629 0.526922 0.072 Uiso 1 1 calc GR
H01Y H 0.751061 0.605774 0.502070 0.072 Uiso 1 1 calc GR
C01G C -0.1423(4) 0.40441(19) -0.2274(2) 0.0536(7) Uani 1 1 d .
H01I H -0.080496 0.395850 -0.278398 0.080 Uiso 1 1 calc GR
H01J H -0.139070 0.464152 -0.212416 0.080 Uiso 1 1 calc GR
H01K H -0.258643 0.386743 -0.235353 0.080 Uiso 1 1 calc GR
C01H C 0.3040(3) 0.43410(17) -0.37345(16) 0.0419(5) Uani 1 1 d .
H01L H 0.314335 0.486259 -0.401414 0.050 Uiso 1 1 calc R
C01I C -0.1395(4) 0.37203(18) -0.07309(19) 0.0524(6) Uani 1 1 d .
H01M H -0.259592 0.360018 -0.075199 0.079 Uiso 1 1 calc GR
H01N H -0.122111 0.431772 -0.060648 0.079 Uiso 1 1 calc GR
H01O H -0.086723 0.337579 -0.030268 0.079 Uiso 1 1 calc GR

loop_
_atom_site_aniso_label
_atom_site_aniso_U_11
_atom_site_aniso_U_22
_atom_site_aniso_U_33
_atom_site_aniso_U_23
_atom_site_aniso_U_13
_atom_site_aniso_U_12
F001 0.0455(7) 0.0347(7) 0.0380(6) -0.0081(5) -0.0070(5) 0.0074(6)
F002 0.0509(9) 0.0553(9) 0.0542(8) 0.0261(7) 0.0026(7) 0.0018(7)
O003 0.0358(8) 0.0243(7) 0.0383(7) -0.0034(6) -0.0004(6) -0.0009(6)
O004 0.0250(7) 0.0468(9) 0.0332(7) -0.0049(6) -0.0065(6) 0.0049(6)
O005 0.0399(8) 0.0260(7) 0.0368(7) -0.0003(6) -0.0038(6) -0.0011(6)
O006 0.0234(7) 0.0538(10) 0.0395(8) -0.0002(7) 0.0044(6) 0.0020(6)
N007 0.0238(7) 0.0282(8) 0.0244(7) -0.0024(6) -0.0049(6) -0.0002(6)
N008 0.0251(8) 0.0285(8) 0.0257(7) -0.0020(6) 0.0023(6) -0.0005(6)
C009 0.0215(8) 0.0300(9) 0.0278(9) 0.0009(7) -0.0039(7) -0.0001(7)
C00A 0.0336(10) 0.0364(11) 0.0286(9) -0.0016(8) 0.0011(8) 0.0015(9)
C00B 0.0253(9) 0.0263(9) 0.0292(9) -0.0020(7) -0.0045(7) 0.0011(7)
C00C 0.0315(10) 0.0297(9) 0.0294(9) -0.0048(7) -0.0052(8) 0.0008(8)
C00D 0.0285(9) 0.0405(11) 0.0271(9) 0.0012(8) -0.0019(7) -0.0027(8)
C00E 0.0224(8) 0.0264(9) 0.0286(9) -0.0043(7) 0.0010(7) -0.0022(7)
C00F 0.0205(8) 0.0356(10) 0.0272(9) -0.0018(8) 0.0013(7) 0.0022(7)
C00G 0.0235(9) 0.0287(9) 0.0256(8) -0.0004(7) -0.0033(7) -0.0018(7)
C00H 0.0259(10) 0.0310(11) 0.0485(12) 0.0012(9) -0.0003(9) 0.0008(8)
C00I 0.0268(9) 0.0323(10) 0.0317(9) -0.0049(8) -0.0079(7) 0.0041(8)
C00J 0.0295(10) 0.0456(12) 0.0396(11) 0.0131(10) 0.0044(8) 0.0044(9)
C00K 0.0248(9) 0.0270(9) 0.0324(9) -0.0020(7) 0.0023(7) -0.0018(7)
C00L 0.0235(9) 0.0283(9) 0.0304(9) 0.0014(7) -0.0002(7) -0.0001(7)
C00M 0.0240(9) 0.0327(10) 0.0389(11) -0.0049(8) -0.0018(8) -0.0008(8)
C00N 0.0314(10) 0.0444(12) 0.0292(9) -0.0059(9) 0.0015(8) -0.0045(9)
C00O 0.0260(9) 0.0348(10) 0.0275(9) -0.0047(8) 0.0052(7) -0.0018(8)
C00P 0.0281(9) 0.0268(9) 0.0355(10) -0.0046(8) 0.0001(8) -0.0032(8)
C00Q 0.0221(8) 0.0349(10) 0.0313(9) -0.0006(8) 0.0002(7) -0.0018(7)
C00R 0.0241(9) 0.0309(10) 0.0271(9) -0.0045(7) -0.0034(7) 0.0022(7)
C00S 0.0295(9) 0.0304(10) 0.0294(9) 0.0035(8) -0.0016(7) -0.0043(8)
C00T 0.0325(9) 0.0342(10) 0.0244(9) 0.0023(7) -0.0044(7) 0.0007(8)
C00U 0.0260(9) 0.0369(11) 0.0244(8) -0.0013(7) -0.0077(7) 0.0043(8)
C00V 0.0356(10) 0.0326(10) 0.0263(9) 0.0031(8) -0.0026(7) -0.0029(8)
C00W 0.0310(10) 0.0295(10) 0.0333(10) 0.0010(7) -0.0023(8) -0.0054(8)
C00X 0.0399(11) 0.0279(10) 0.0332(10) 0.0040(8) -0.0072(8) -0.0005(8)
C00Y 0.0359(11) 0.0354(11) 0.0453(12) -0.0028(9) -0.0137(9) 0.0026(9)
C00Z 0.0308(10) 0.0574(14) 0.0296(10) 0.0069(10) -0.0034(8) -0.0044(10)
C010 0.0285(9) 0.0442(12) 0.0303(10) -0.0016(9) -0.0017(8) -0.0041(9)
C011 0.0224(8) 0.0328(10) 0.0332(9) -0.0022(8) -0.0018(7) -0.0015(7)
C012 0.0362(11) 0.0326(11) 0.0344(10) -0.0094(8) -0.0062(8) 0.0059(8)
C013 0.0322(10) 0.0522(13) 0.0251(9) -0.0033(9) -0.0047(8) 0.0034(10)
C014 0.0374(11) 0.0343(11) 0.0421(11) -0.0006(9) 0.0070(9) 0.0001(9)
C015 0.0320(10) 0.0245(9) 0.0327(9) 0.0002(7) -0.0001(8) -0.0016(7)
C016 0.0334(10) 0.0371(11) 0.0294(9) -0.0028(8) -0.0057(8) 0.0024(8)
C017 0.0342(11) 0.0298(10) 0.0407(11) 0.0019(8) -0.0014(9) 0.0043(8)
C018 0.0327(9) 0.0326(10) 0.0273(9) -0.0058(8) 0.0052(7) -0.0009(8)
C019 0.0307(10) 0.0412(11) 0.0321(10) -0.0019(9) -0.0001(8) -0.0062(9)
C01A 0.0370(12) 0.0398(12) 0.0456(12) -0.0026(10) 0.0017(9) -0.0090(9)
C01B 0.0354(11) 0.0432(12) 0.0488(12) -0.0195(10) -0.0193(10) 0.0128(10)
C01C 0.0372(11) 0.0560(14) 0.0292(10) 0.0042(10) 0.0022(8) 0.0027(10)
C01D 0.0363(12) 0.0661(16) 0.0330(11) -0.0181(11) -0.0076(9) 0.0116(12)
C01E 0.0477(13) 0.0352(12) 0.0492(13) 0.0060(10) -0.0090(11) 0.0001(10)
C01F 0.0447(13) 0.0433(13) 0.0555(14) -0.0144(11) -0.0002(11) 0.0078(10)
C01G 0.0400(13) 0.0451(14) 0.0756(18) 0.0182(13) -0.0043(12) 0.0052(11)
C01H 0.0378(12) 0.0434(13) 0.0447(12) 0.0102(10) 0.0082(10) 0.0004(10)
C01I 0.0603(16) 0.0352(12) 0.0618(16) -0.0098(11) 0.0112(13) 0.0103(12)

loop_
_atom_type_symbol
_atom_type_description
_atom_type_scat_dispersion_real
_atom_type_scat_dispersion_imag
_atom_type_scat_source
C C 0.0181 0.0091 'International Tables Vol C Tables 4.2.6.8 and 6.1.1.4'
H H 0.0000 0.0000 'International Tables Vol C Tables 4.2.6.8 and 6.1.1.4'
F F 0.0727 0.0534 'International Tables Vol C Tables 4.2.6.8 and 6.1.1.4'
N N 0.0311 0.0180 'International Tables Vol C Tables 4.2.6.8 and 6.1.1.4'
O O 0.0492 0.0322 'International Tables Vol C Tables 4.2.6.8 and 6.1.1.4'

loop_
_exptl_crystal_face_index_h
_exptl_crystal_face_index_k
_exptl_crystal_face_index_l
_exptl_crystal_face_perp_dist
3 -7 -5 0.1406
2 -2 9 0.1867
4 6 -4 0.1325
-1 3 -10 0.2193
-4 -5 2 0.1377
0 10 0 0.1217
-3 2 -8 0.1827
0 -10 0 0.1467
3 0 9 0.1920
2 1 10 0.1905
0 3 10 0.2085
-2 5 8 0.2073
-4 5 4 0.2067
-5 4 -2 0.1721
2 -5 -8 0.1827
4 0 7 0.1956
2 -1 10 0.1848
-5 -3 -2 0.1616
-4 -1 -6 0.1670
4 4 -6 0.1695
-4 -4 5 0.1482
-2 -10 1 0.1160
4 -7 -2 0.1460
5 -2 -4 0.1230

loop_
_geom_angle_atom_site_label_1
_geom_angle_atom_site_label_2
_geom_angle_atom_site_label_3
_geom_angle
C015 O003 C00P 111.72(15)
C00C O005 C00W 111.40(15)
C00B N007 C00G 119.61(15)
C00B N007 C00T 117.88(16)
C00T N007 C00G 119.38(16)
C00K N008 C00E 119.68(16)
C00K N008 C018 117.77(17)
C018 N008 C00E 119.38(16)
C00S C009 C00L 120.94(18)
C00V C009 C00L 120.90(18)
C00V C009 C00S 118.10(19)
C00F C00A H00C 119.2
C014 C00A H00C 119.2
C014 C00A C00F 121.54(19)
O004 C00B N007 123.23(18)
O004 C00B C00R 121.47(18)
N007 C00B C00R 115.30(16)
O005 C00C H00F 117.0
O005 C00C C00R 116.48(16)
O005 C00C C012 116.76(18)
C00R C00C H00F 117.0
C012 C00C H00F 117.0
C012 C00C C00R 60.75(14)
C00I C00D H00D 120.9
C00I C00D C00S 118.11(18)
C00S C00D H00D 120.9
N008 C00E H00E 106.9
N008 C00E C00P 109.10(16)
N008 C00E C011 113.56(16)
C00P C00E H00E 106.9
C011 C00E H00E 106.9
C011 C00E C00P 113.01(16)
C00A C00F C00R 120.49(17)
C00A C00F C010 118.1(2)
C010 C00F C00R 121.39(19)
N007 C00G H00G 107.0
N007 C00G C00Q 113.69(15)
N007 C00G C00W 109.15(16)
C00Q C00G H00G 107.0
C00Q C00G C00W 112.64(17)
C00W C00G H00G 107.0
C011 C00H H00H 108.1
C01G C00H H00H 108.1
C01G C00H C011 110.1(2)
C01I C00H H00H 108.1
C01I C00H C011 111.3(2)
C01I C00H C01G 111.0(2)
F001 C00I C00D 118.80(19)
F001 C00I C00X 118.2(2)
C00D C00I C00X 122.94(19)
F002 C00J C00Z 118.7(2)
F002 C00J C014 118.3(2)
C014 C00J C00Z 122.9(2)
O006 C00K N008 123.34(19)
O006 C00K C00L 121.34(18)
N008 C00K C00L 115.33(17)
C009 C00L C00K 116.82(17)
C009 C00L C015 119.10(17)
C009 C00L C017 121.37(17)
C00K C00L C015 114.12(17)
C00K C00L C017 114.15(17)
C017 C00L C015 58.36(14)
C00Q C00M H00M 108.2
C01E C00M H00M 108.2
C01E C00M C00Q 110.84(18)
C01F C00M H00M 108.2
C01F C00M C00Q 110.8(2)
C01F C00M C01E 110.5(2)
C00O C00N H00N 119.4
C01C C00N H00N 119.4
C01C C00N C00O 121.2(2)
C00N C00O C018 120.86(19)
C00N C00O C019 118.2(2)
C019 C00O C018 120.89(18)
O003 C00P C00E 111.41(15)
O003 C00P H00A 109.3
O003 C00P H00B 109.3
C00E C00P H00A 109.3
C00E C00P H00B 109.3
H00A C00P H00B 108.0
C00G C00Q C00M 113.84(17)
C00G C00Q H00I 108.8
C00G C00Q H00J 108.8
C00M C00Q H00I 108.8
C00M C00Q H00J 108.8
H00I C00Q H00J 107.7
C00B C00R C00C 113.49(17)
C00B C00R C012 114.35(17)
C00F C00R C00B 116.11(17)
C00F C00R C00C 120.15(16)
C00F C00R C012 121.96(17)
C012 C00R C00C 58.22(14)
C009 C00S H00S 119.3
C00D C00S C009 121.39(19)
C00D C00S H00S 119.3
N007 C00T H00K 108.7
N007 C00T H00L 108.7
N007 C00T C00U 114.13(17)
H00K C00T H00L 107.6
C00U C00T H00K 108.7
C00U C00T H00L 108.7
C013 C00U C00T 120.5(2)
C016 C00U C00T 120.58(18)
C016 C00U C013 118.9(2)
C009 C00V H00V 119.4
C00X C00V C009 121.29(19)
C00X C00V H00V 119.4
O005 C00W C00G 111.94(16)
O005 C00W H00O 109.2
O005 C00W H00P 109.2
C00G C00W H00O 109.2
C00G C00W H00P 109.2
H00O C00W H00P 107.9
C00I C00X C00V 118.2(2)
C00I C00X H00X 120.9
C00V C00X H00X 120.9
C016 C00Y H00Y 119.9
C01B C00Y H00Y 119.9
C01B C00Y C016 120.2(2)
C00J C00Z H00Z 120.9
C00J C00Z C010 118.2(2)
C010 C00Z H00Z 120.9
C00F C010 H010 119.4
C00Z C010 C00F 121.2(2)
C00Z C010 H010 119.4
C00E C011 C00H 112.89(16)
C00E C011 H01A 109.0
C00E C011 H01B 109.0
C00H C011 H01A 109.0
C00H C011 H01B 109.0
H01A C011 H01B 107.8
C00C C012 C00R 61.03(14)
C00C C012 H01P 117.7
C00C C012 H01Q 117.7
C00R C012 H01P 117.7
C00R C012 H01Q 117.7
H01P C012 H01Q 114.8
C00U C013 H013 119.8
C00U C013 C01D 120.4(2)
C01D C013 H013 119.8
C00A C014 H014 121.0
C00J C014 C00A 118.0(2)
C00J C014 H014 121.0
O003 C015 C00L 116.95(17)
O003 C015 H015 116.9
O003 C015 C017 116.60(18)
C00L C015 H015 116.9
C017 C015 C00L 60.66(14)
C017 C015 H015 116.9
C00U C016 H016 119.7
C00Y C016 C00U 120.5(2)
C00Y C016 H016 119.7
C00L C017 H01C 117.7
C00L C017 H01D 117.7
C015 C017 C00L 60.98(13)
C015 C017 H01C 117.7
C015 C017 H01D 117.7
H01C C017 H01D 114.8
N008 C018 C00O 114.00(16)
N008 C018 H01E 108.8
N008 C018 H01F 108.8
C00O C018 H01E 108.8
C00O C018 H01F 108.8
H01E C018 H01F 107.6
C00O C019 H019 119.7
C01A C019 C00O 120.6(2)
C01A C019 H019 119.7
C019 C01A H01G 119.6
C019 C01A C01H 120.7(2)
C01H C01A H01G 119.6
C00Y C01B H01R 120.2
C01D C01B C00Y 119.6(2)
C01D C01B H01R 120.2
C00N C01C H01H 120.1
C01H C01C C00N 119.8(2)
C01H C01C H01H 120.1
C013 C01D H01S 119.8
C01B C01D C013 120.3(2)
C01B C01D H01S 119.8
C00M C01E H01T 109.5
C00M C01E H01U 109.5
C00M C01E H01V 109.5
H01T C01E H01U 109.5
H01T C01E H01V 109.5
H01U C01E H01V 109.5
C00M C01F H01W 109.5
C00M C01F H01X 109.5
C00M C01F H01Y 109.5
H01W C01F H01X 109.5
H01W C01F H01Y 109.5
H01X C01F H01Y 109.5
C00H C01G H01I 109.5
C00H C01G H01J 109.5
C00H C01G H01K 109.5
H01I C01G H01J 109.5
H01I C01G H01K 109.5
H01J C01G H01K 109.5
C01A C01H C01C 119.5(2)
C01A C01H H01L 120.3
C01C C01H H01L 120.3
C00H C01I H01M 109.5
C00H C01I H01N 109.5
C00H C01I H01O 109.5
H01M C01I H01N 109.5
H01M C01I H01O 109.5
H01N C01I H01O 109.5

loop_
_geom_bond_atom_site_label_1
_geom_bond_atom_site_label_2
_geom_bond_distance
F001 C00I 1.363(2)
F002 C00J 1.365(3)
O003 C00P 1.434(3)
O003 C015 1.402(3)
O004 C00B 1.233(3)
O005 C00C 1.400(3)
O005 C00W 1.431(3)
O006 C00K 1.225(3)
N007 C00B 1.360(3)
N007 C00G 1.479(2)
N007 C00T 1.468(2)
N008 C00E 1.478(2)
N008 C00K 1.361(3)
N008 C018 1.471(2)
C009 C00L 1.495(3)
C009 C00S 1.397(3)
C009 C00V 1.395(3)
C00A H00C 0.9300
C00A C00F 1.393(3)
C00A C014 1.388(3)
C00B C00R 1.518(3)
C00C H00F 0.9800
C00C C00R 1.525(3)
C00C C012 1.481(3)
C00D H00D 0.9300
C00D C00I 1.372(3)
C00D C00S 1.390(3)
C00E H00E 0.9800
C00E C00P 1.532(3)
C00E C011 1.522(3)
C00F C00R 1.495(3)
C00F C010 1.398(3)
C00G H00G 0.9800
C00G C00Q 1.526(3)
C00G C00W 1.530(3)
C00H H00H 0.9800
C00H C011 1.533(3)
C00H C01G 1.531(3)
C00H C01I 1.521(4)
C00I C00X 1.374(3)
C00J C00Z 1.376(4)
C00J C014 1.372(3)
C00K C00L 1.517(3)
C00L C015 1.525(3)
C00L C017 1.521(3)
C00M H00M 0.9800
C00M C00Q 1.534(3)
C00M C01E 1.525(3)
C00M C01F 1.524(3)
C00N H00N 0.9300
C00N C00O 1.391(3)
C00N C01C 1.387(4)
C00O C018 1.511(3)
C00O C019 1.396(3)
C00P H00A 0.9700
C00P H00B 0.9700
C00Q H00I 0.9700
C00Q H00J 0.9700
C00R C012 1.520(3)
C00S H00S 0.9300
C00T H00K 0.9700
C00T H00L 0.9700
C00T C00U 1.511(3)
C00U C013 1.392(3)
C00U C016 1.392(3)
C00V H00V 0.9300
C00V C00X 1.391(3)
C00W H00O 0.9700
C00W H00P 0.9700
C00X H00X 0.9300
C00Y H00Y 0.9300
C00Y C016 1.389(3)
C00Y C01B 1.388(4)
C00Z H00Z 0.9300
C00Z C010 1.386(3)
C010 H010 0.9300
C011 H01A 0.9700
C011 H01B 0.9700
C012 H01P 0.9700
C012 H01Q 0.9700
C013 H013 0.9300
C013 C01D 1.394(4)
C014 H014 0.9300
C015 H015 0.9800
C015 C017 1.485(3)
C016 H016 0.9300
C017 H01C 0.9700
C017 H01D 0.9700
C018 H01E 0.9700
C018 H01F 0.9700
C019 H019 0.9300
C019 C01A 1.380(3)
C01A H01G 0.9300
C01A C01H 1.385(4)
C01B H01R 0.9300
C01B C01D 1.380(4)
C01C H01H 0.9300
C01C C01H 1.385(4)
C01D H01S 0.9300
C01E H01T 0.9600
C01E H01U 0.9600
C01E H01V 0.9600
C01F H01W 0.9600
C01F H01X 0.9600
C01F H01Y 0.9600
C01G H01I 0.9600
C01G H01J 0.9600
C01G H01K 0.9600
C01H H01L 0.9300
C01I H01M 0.9600
C01I H01N 0.9600
C01I H01O 0.9600

loop_
_exptl_oxdiff_crystal_face_indexfrac_h
_exptl_oxdiff_crystal_face_indexfrac_k
_exptl_oxdiff_crystal_face_indexfrac_l
_exptl_oxdiff_crystal_face_x
_exptl_oxdiff_crystal_face_y
_exptl_oxdiff_crystal_face_z
3.0330 -6.7733 -4.6357 0.2324 0.9726 0.0044
2.1580 -1.5273 9.2157 0.1839 -0.0903 0.9788
3.7919 5.8135 -3.5465 -0.8950 0.4254 0.1344
-0.7089 3.3539 -9.6535 -0.4693 0.2257 -0.8537
-4.2136 -5.4570 1.6109 0.8507 -0.4037 -0.3365
-0.0095 10.0973 -0.0630 -0.8777 -0.4776 -0.0403
-2.8702 1.8241 -8.3008 -0.1303 -0.0680 -0.9891
0.1453 -10.0835 0.4554 0.8751 0.4761 0.0868
2.7830 -0.1704 8.6266 0.0016 -0.0388 0.9992
1.7328 1.1592 9.6413 -0.0050 -0.2978 0.9546
-0.2781 3.1836 9.8244 -0.0152 -0.6810 0.7321
-2.4222 4.6815 7.7905 -0.0230 -0.9467 0.3213
-3.8960 5.0735 4.2406 -0.0253 -0.9914 -0.1285
-4.5855 3.9162 -1.9450 -0.0199 -0.7223 -0.6913
2.4531 -4.6970 -7.7408 0.0231 0.9492 -0.3138
3.5945 0.3941 7.2635 -0.1456 0.1147 0.9827
1.8049 -1.4400 9.5443 0.2126 -0.1596 0.9640
-4.8221 -2.8014 -1.5617 0.5917 -0.4552 -0.6653
-4.0125 -0.9620 -6.2289 0.2536 -0.1972 -0.9470
3.6685 4.0954 -5.8837 -0.7927 0.6068 -0.0582
-3.8722 -4.0773 5.3268 0.7939 -0.6079 -0.0091
-1.5107 -9.5665 1.2491 0.9822 0.1830 -0.0419
3.7690 -6.5510 -1.8991 0.2207 0.9269 0.3037
4.5991 -2.1414 -3.9397 -0.2784 0.9343 0.2228

loop_
_twin_individual_id
_twin_individual_mass_fraction_refined
1 0.9705(8)
2 0.0295(8)
